data_7018341
loop_
_publ_author_name
'Hamidi, Shima'
'Deacon, Glen B.'
'Junk, Peter C.'
'Neumann, Paul'

_publ_section_title
;
 Direct reaction of iodine-activated lanthanoid metals with
 2,6-diisopropylphenol.
;
_journal_issue 12
_journal_name_full 'Dalton transactions (Cambridge, England : 2003)'
_journal_page_first 3541
_journal_page_last 3552
_journal_paper_doi 10.1039/c2dt11752e
_journal_volume 41
_journal_year 2012
_chemical_formula_moiety 'C44 H71 O7 Y'
_chemical_formula_sum 'C44 H71 O7 Y'
_chemical_formula_weight 800.92
_chemical_name_common Refine
_chemical_name_systematic
;
?
;
_space_group_IT_number 14
_symmetry_cell_setting monoclinic
_symmetry_space_group_name_Hall '-P 2yn'
_symmetry_space_group_name_H-M 'P 1 21/n 1'
_atom_sites_solution_hydrogens geom
_atom_sites_solution_primary direct
_atom_sites_solution_secondary difmap
_audit_creation_method SHELXL-97
_cell_angle_alpha 90.00
_cell_angle_beta 90.782(9)
_cell_angle_gamma 90.00
_cell_formula_units_Z 4
_cell_length_a 14.373(2)
_cell_length_b 19.227(2)
_cell_length_c 16.652(2)
_cell_measurement_reflns_used 33768
_cell_measurement_temperature 100(2)
_cell_measurement_theta_max 27.10
_cell_measurement_theta_min 1.62
_cell_volume 4601.3(10)
_computing_cell_refinement 'XDS (Kabsch, 1993)'
_computing_data_collection 'BluIce (McPhillips, 2002)'
_computing_data_reduction 'XDS (Kabsch, 1993)'
_computing_molecular_graphics 'X-Seed (Barbour, 1999)'
_computing_publication_material 'CIFTAB (Sheldrick, 1997)'
_computing_structure_refinement 'SHELXL-97 (Sheldrick, 1997)'
_computing_structure_solution 'SHELXS-97 (Sheldrick, 1997)'
_diffrn_ambient_temperature 100
_diffrn_measured_fraction_theta_full 0.958
_diffrn_measured_fraction_theta_max 0.958
_diffrn_measurement_device_type 'ADSC Quantum 210r'
_diffrn_measurement_method 'Phi Scan'
_diffrn_radiation_monochromator 'Silicon Double Crystal'
_diffrn_radiation_source 'Australian Synchrotron'
_diffrn_radiation_type Synchrotron
_diffrn_radiation_wavelength 0.71200
_diffrn_reflns_av_R_equivalents 0.0421
_diffrn_reflns_av_sigmaI/netI 0.0335
_diffrn_reflns_limit_h_max 18
_diffrn_reflns_limit_h_min -16
_diffrn_reflns_limit_k_max 23
_diffrn_reflns_limit_k_min -24
_diffrn_reflns_limit_l_max 20
_diffrn_reflns_limit_l_min -21
_diffrn_reflns_number 33768
_diffrn_reflns_theta_full 27.10
_diffrn_reflns_theta_max 27.10
_diffrn_reflns_theta_min 1.62
_exptl_absorpt_coefficient_mu 1.311
_exptl_absorpt_correction_type multi-scan
_exptl_absorpt_process_details XDS
_exptl_crystal_colour colourless
_exptl_crystal_density_diffrn 1.156
_exptl_crystal_density_method 'not measured'
_exptl_crystal_description block
_exptl_crystal_F_000 1720
_refine_diff_density_max 0.951
_refine_diff_density_min -0.994
_refine_diff_density_rms 0.091
_refine_ls_extinction_coef none
_refine_ls_goodness_of_fit_ref 1.059
_refine_ls_hydrogen_treatment constr
_refine_ls_matrix_type full
_refine_ls_number_parameters 485
_refine_ls_number_reflns 9679
_refine_ls_number_restraints 0
_refine_ls_restrained_S_all 1.059
_refine_ls_R_factor_all 0.0637
_refine_ls_R_factor_gt 0.0546
_refine_ls_shift/su_max 0.001
_refine_ls_shift/su_mean 0.000
_refine_ls_structure_factor_coef Fsqd
_refine_ls_weighting_details 'calc w=1/[\s^2^(Fo^2^)+(0.0678P)^2^+9.6495P] where P=(Fo^2^+2Fc^2^)/3'
_refine_ls_weighting_scheme calc
_refine_ls_wR_factor_gt 0.1390
_refine_ls_wR_factor_ref 0.1446
_reflns_number_gt 8420
_reflns_number_total 9679
_reflns_threshold_expression >2sigma(I)
_cod_data_source_file c2dt11752e.txt
_cod_data_source_block ydme2.CIF
_cod_depositor_comments
;
The following automatic conversions were performed:

'_exptl_absorpt_correction_type' value 'Multi-Scan' changed to
'multi-scan' according to
/home/saulius/struct/CIF-dictionaries/cif_core.dic dictionary named
'cif_core.dic' version 2.4.1 from 2010-06-29.

Automatic conversion script
Id: cif_fix_values 1715 2011-07-08 13:25:40Z adriana 
;
_cod_original_sg_symbol_H-M P21/n
_cod_database_code 7018341

loop_
_symmetry_equiv_pos_as_xyz
'x, y, z'
'-x+1/2, y+1/2, -z+1/2'
'-x, -y, -z'
'x-1/2, -y-1/2, z-1/2'

loop_
_atom_site_label
_atom_site_type_symbol
_atom_site_fract_x
_atom_site_fract_y
_atom_site_fract_z
_atom_site_U_iso_or_equiv
_atom_site_adp_type
_atom_site_occupancy
_atom_site_symmetry_multiplicity
_atom_site_calc_flag
_atom_site_refinement_flags
Y1 Y 0.979637(18) 0.294004(13) 0.791845(15) 0.01688(9) Uani 1 1 d .
O1 O 0.83970(14) 0.26715(11) 0.81128(13) 0.0217(4) Uani 1 1 d .
O2 O 1.04490(15) 0.19651(10) 0.77995(13) 0.0223(4) Uani 1 1 d .
O3 O 1.03721(14) 0.32520(11) 0.90254(12) 0.0226(4) Uani 1 1 d .
O4 O 0.94236(16) 0.42187(11) 0.78026(14) 0.0286(5) Uani 1 1 d .
O6 O 1.10077(16) 0.33177(13) 0.70048(14) 0.0302(5) Uani 1 1 d .
O7 O 0.92946(17) 0.30563(13) 0.65159(13) 0.0305(5) Uani 1 1 d .
O37 O 1.1040(2) 0.50959(15) 0.7664(2) 0.0482(7) Uani 1 1 d .
C1 C 0.7565(2) 0.24449(15) 0.83508(16) 0.0196(6) Uani 1 1 d .
C2 C 0.7455(2) 0.17425(16) 0.85938(18) 0.0230(6) Uani 1 1 d .
C3 C 0.6582(2) 0.15156(17) 0.88307(19) 0.0298(7) Uani 1 1 d .
H3 H 0.6505 0.1047 0.8997 0.036 Uiso 1 1 calc R
C4 C 0.5823(3) 0.19567(19) 0.8829(2) 0.0338(8) Uani 1 1 d .
H4 H 0.5229 0.1790 0.8984 0.041 Uiso 1 1 calc R
C5 C 0.5935(2) 0.26452(18) 0.8599(2) 0.0294(7) Uani 1 1 d .
H5 H 0.5414 0.2949 0.8600 0.035 Uiso 1 1 calc R
C6 C 0.6795(2) 0.28969(16) 0.83673(17) 0.0221(6) Uani 1 1 d .
C7 C 0.8273(2) 0.12452(16) 0.8524(2) 0.0281(7) Uani 1 1 d .
H7 H 0.8853 0.1517 0.8637 0.034 Uiso 1 1 calc R
C8 C 0.8330(2) 0.09717(17) 0.7668(2) 0.0303(7) Uani 1 1 d .
H8A H 0.7756 0.0720 0.7531 0.046 Uiso 1 1 calc R
H8B H 0.8862 0.0656 0.7626 0.046 Uiso 1 1 calc R
H8C H 0.8407 0.1362 0.7297 0.046 Uiso 1 1 calc R
C9 C 0.8252(3) 0.06390(19) 0.9114(3) 0.0455(10) Uani 1 1 d .
H9A H 0.8166 0.0818 0.9659 0.068 Uiso 1 1 calc R
H9B H 0.8840 0.0383 0.9091 0.068 Uiso 1 1 calc R
H9C H 0.7736 0.0327 0.8972 0.068 Uiso 1 1 calc R
C10 C 0.6901(2) 0.36497(15) 0.81021(18) 0.0235(6) Uani 1 1 d .
H10 H 0.7582 0.3749 0.8059 0.028 Uiso 1 1 calc R
C11 C 0.6458(3) 0.37586(19) 0.7272(2) 0.0353(8) Uani 1 1 d .
H11A H 0.6744 0.3441 0.6887 0.053 Uiso 1 1 calc R
H11B H 0.6556 0.4240 0.7101 0.053 Uiso 1 1 calc R
H11C H 0.5789 0.3664 0.7297 0.053 Uiso 1 1 calc R
C12 C 0.6496(3) 0.41672(19) 0.8696(2) 0.0421(9) Uani 1 1 d .
H12A H 0.5818 0.4115 0.8706 0.063 Uiso 1 1 calc R
H12B H 0.6653 0.4641 0.8530 0.063 Uiso 1 1 calc R
H12C H 0.6756 0.4078 0.9233 0.063 Uiso 1 1 calc R
C13 C 1.0646(2) 0.12893(15) 0.78382(18) 0.0211(6) Uani 1 1 d .
C14 C 1.06285(19) 0.08842(15) 0.71311(18) 0.0212(6) Uani 1 1 d .
C15 C 1.0780(2) 0.01710(16) 0.7191(2) 0.0270(7) Uani 1 1 d .
H15 H 1.0764 -0.0105 0.6718 0.032 Uiso 1 1 calc R
C16 C 1.0955(2) -0.01461(17) 0.7926(2) 0.0324(7) Uani 1 1 d .
H16 H 1.1040 -0.0635 0.7958 0.039 Uiso 1 1 calc R
C17 C 1.1004(2) 0.02561(16) 0.8611(2) 0.0315(7) Uani 1 1 d .
H17 H 1.1139 0.0040 0.9113 0.038 Uiso 1 1 calc R
C18 C 1.0860(2) 0.09762(16) 0.85834(19) 0.0256(7) Uani 1 1 d .
C19 C 1.0456(2) 0.12431(17) 0.63377(19) 0.0244(6) Uani 1 1 d .
H19 H 0.9988 0.1620 0.6426 0.029 Uiso 1 1 calc R
C20 C 1.1359(2) 0.1588(2) 0.6055(2) 0.0389(8) Uani 1 1 d .
H20A H 1.1586 0.1912 0.6469 0.058 Uiso 1 1 calc R
H20B H 1.1237 0.1843 0.5555 0.058 Uiso 1 1 calc R
H20C H 1.1830 0.1230 0.5962 0.058 Uiso 1 1 calc R
C21 C 1.0075(3) 0.0767(2) 0.5676(2) 0.0385(8) Uani 1 1 d .
H21A H 1.0536 0.0408 0.5555 0.058 Uiso 1 1 calc R
H21B H 0.9944 0.1042 0.5192 0.058 Uiso 1 1 calc R
H21C H 0.9500 0.0546 0.5857 0.058 Uiso 1 1 calc R
C22 C 1.0961(3) 0.14341(17) 0.9317(2) 0.0366(9) Uani 1 1 d .
H22 H 1.0468 0.1800 0.9279 0.044 Uiso 1 1 calc R
C23 C 1.1906(3) 0.1805(2) 0.9293(3) 0.0528(12) Uani 1 1 d .
H23A H 1.2407 0.1460 0.9331 0.079 Uiso 1 1 calc R
H23B H 1.1958 0.2130 0.9745 0.079 Uiso 1 1 calc R
H23C H 1.1957 0.2062 0.8787 0.079 Uiso 1 1 calc R
C24 C 1.0835(4) 0.1057(2) 1.0114(2) 0.0615(15) Uani 1 1 d .
H24A H 1.0258 0.0786 1.0093 0.092 Uiso 1 1 calc R
H24B H 1.0804 0.1398 1.0550 0.092 Uiso 1 1 calc R
H24C H 1.1364 0.0744 1.0210 0.092 Uiso 1 1 calc R
C25 C 1.0657(2) 0.32764(15) 0.97906(17) 0.0206(6) Uani 1 1 d .
C26 C 1.1498(2) 0.36173(15) 1.00046(19) 0.0226(6) Uani 1 1 d .
C27 C 1.1801(2) 0.35994(17) 1.0809(2) 0.0292(7) Uani 1 1 d .
H27 H 1.2367 0.3824 1.0955 0.035 Uiso 1 1 calc R
C28 C 1.1297(2) 0.32642(18) 1.13930(19) 0.0314(7) Uani 1 1 d .
H28 H 1.1525 0.3244 1.1931 0.038 Uiso 1 1 calc R
C29 C 1.0452(3) 0.29564(17) 1.1185(2) 0.0298(7) Uani 1 1 d .
H29 H 1.0099 0.2732 1.1588 0.036 Uiso 1 1 calc R
C30 C 1.0114(2) 0.29706(16) 1.03955(19) 0.0254(6) Uani 1 1 d .
C31 C 1.2065(2) 0.39819(17) 0.9373(2) 0.0278(7) Uani 1 1 d .
H31 H 1.1704 0.3956 0.8856 0.033 Uiso 1 1 calc R
C32 C 1.3003(2) 0.3632(2) 0.9235(2) 0.0399(9) Uani 1 1 d .
H32A H 1.3376 0.3648 0.9732 0.060 Uiso 1 1 calc R
H32B H 1.3332 0.3877 0.8808 0.060 Uiso 1 1 calc R
H32C H 1.2903 0.3147 0.9077 0.060 Uiso 1 1 calc R
C33 C 1.2205(3) 0.47526(19) 0.9570(2) 0.0448(10) Uani 1 1 d .
H33A H 1.1601 0.4968 0.9674 0.067 Uiso 1 1 calc R
H33B H 1.2497 0.4985 0.9114 0.067 Uiso 1 1 calc R
H33C H 1.2608 0.4797 1.0046 0.067 Uiso 1 1 calc R
C34 C 0.9146(2) 0.27053(19) 1.0166(2) 0.0316(7) Uani 1 1 d .
H34 H 0.9201 0.2443 0.9650 0.038 Uiso 1 1 calc R
C35 C 0.8498(2) 0.3329(2) 1.0008(2) 0.0385(9) Uani 1 1 d .
H35A H 0.7885 0.3160 0.9832 0.058 Uiso 1 1 calc R
H35B H 0.8762 0.3623 0.9588 0.058 Uiso 1 1 calc R
H35C H 0.8435 0.3600 1.0502 0.058 Uiso 1 1 calc R
C36 C 0.8712(4) 0.2221(3) 1.0772(3) 0.0549(12) Uani 1 1 d .
H36A H 0.9139 0.1835 1.0887 0.082 Uiso 1 1 calc R
H36B H 0.8125 0.2037 1.0553 0.082 Uiso 1 1 calc R
H36C H 0.8590 0.2477 1.1269 0.082 Uiso 1 1 calc R
C37 C 1.1605(4) 0.5663(3) 0.7410(4) 0.0676(15) Uani 1 1 d .
H37A H 1.1235 0.5975 0.7067 0.101 Uiso 1 1 calc R
H37B H 1.2134 0.5485 0.7108 0.101 Uiso 1 1 calc R
H37C H 1.1834 0.5919 0.7882 0.101 Uiso 1 1 calc R
C38 C 1.0233(3) 0.53357(19) 0.8077(3) 0.0427(9) Uani 1 1 d .
H38A H 0.9826 0.5602 0.7704 0.051 Uiso 1 1 calc R
H38B H 1.0422 0.5646 0.8525 0.051 Uiso 1 1 calc R
C39 C 0.9708(3) 0.47147(19) 0.8402(2) 0.0398(9) Uani 1 1 d .
H39A H 1.0107 0.4476 0.8805 0.048 Uiso 1 1 calc R
H39B H 0.9148 0.4884 0.8681 0.048 Uiso 1 1 calc R
C40 C 0.8792(3) 0.4532(2) 0.7219(2) 0.0407(9) Uani 1 1 d .
H40A H 0.8309 0.4792 0.7500 0.061 Uiso 1 1 calc R
H40B H 0.8502 0.4167 0.6890 0.061 Uiso 1 1 calc R
H40C H 0.9140 0.4849 0.6873 0.061 Uiso 1 1 calc R
C41 C 1.1935(2) 0.3477(2) 0.7259(2) 0.0405(9) Uani 1 1 d .
H41A H 1.2361 0.3397 0.6814 0.061 Uiso 1 1 calc R
H41B H 1.2111 0.3179 0.7713 0.061 Uiso 1 1 calc R
H41C H 1.1970 0.3966 0.7424 0.061 Uiso 1 1 calc R
C42 C 1.0731(3) 0.3652(3) 0.6275(2) 0.0490(10) Uani 1 1 d .
H42A H 1.1263 0.3678 0.5904 0.059 Uiso 1 1 calc R
H42B H 1.0514 0.4131 0.6385 0.059 Uiso 1 1 calc R
C43 C 0.9956(3) 0.3228(2) 0.5905(2) 0.0410(9) Uani 1 1 d .
H43A H 0.9646 0.3498 0.5472 0.049 Uiso 1 1 calc R
H43B H 1.0211 0.2797 0.5669 0.049 Uiso 1 1 calc R
C44 C 0.8474(3) 0.2732(2) 0.6184(2) 0.0431(9) Uani 1 1 d .
H44A H 0.8140 0.3066 0.5842 0.065 Uiso 1 1 calc R
H44B H 0.8070 0.2583 0.6621 0.065 Uiso 1 1 calc R
H44C H 0.8653 0.2328 0.5863 0.065 Uiso 1 1 calc R

loop_
_atom_site_aniso_label
_atom_site_aniso_U_11
_atom_site_aniso_U_22
_atom_site_aniso_U_33
_atom_site_aniso_U_23
_atom_site_aniso_U_13
_atom_site_aniso_U_12
Y1 0.01901(14) 0.01366(14) 0.01775(14) -0.00223(10) -0.00812(10) -0.00003(10)
O1 0.0212(10) 0.0157(10) 0.0281(11) -0.0014(8) -0.0056(8) -0.0005(8)
O2 0.0278(11) 0.0138(9) 0.0249(10) -0.0022(8) -0.0101(9) 0.0034(8)
O3 0.0242(10) 0.0226(11) 0.0207(10) -0.0042(8) -0.0077(8) -0.0053(9)
O4 0.0304(12) 0.0179(10) 0.0375(13) -0.0052(9) -0.0049(10) 0.0024(9)
O6 0.0272(12) 0.0324(13) 0.0310(12) 0.0019(10) 0.0006(9) 0.0007(10)
O7 0.0325(12) 0.0379(13) 0.0209(11) -0.0046(9) -0.0098(9) 0.0022(10)
O37 0.0416(15) 0.0336(14) 0.070(2) 0.0013(14) 0.0016(14) -0.0019(12)
C1 0.0238(14) 0.0193(14) 0.0153(13) -0.0014(11) -0.0090(11) -0.0026(11)
C2 0.0290(15) 0.0201(14) 0.0198(14) -0.0006(11) -0.0101(12) -0.0033(12)
C3 0.0406(19) 0.0243(16) 0.0244(15) 0.0007(12) -0.0032(14) -0.0081(14)
C4 0.0310(17) 0.0380(19) 0.0325(18) -0.0022(15) 0.0038(14) -0.0090(15)
C5 0.0272(16) 0.0315(17) 0.0293(16) -0.0059(14) 0.0003(13) 0.0027(14)
C6 0.0260(15) 0.0229(15) 0.0173(13) -0.0034(11) -0.0068(11) 0.0010(12)
C7 0.0320(17) 0.0154(14) 0.0363(17) 0.0041(13) -0.0154(14) -0.0040(12)
C8 0.0256(15) 0.0208(15) 0.0445(19) -0.0078(14) -0.0049(14) -0.0018(13)
C9 0.060(3) 0.0249(18) 0.051(2) 0.0119(17) -0.019(2) 0.0010(17)
C10 0.0273(15) 0.0193(14) 0.0235(15) -0.0006(11) -0.0078(12) 0.0038(12)
C11 0.049(2) 0.0299(17) 0.0262(17) 0.0010(14) -0.0117(15) 0.0073(16)
C12 0.069(3) 0.0254(18) 0.0315(18) -0.0067(15) -0.0048(18) 0.0081(18)
C13 0.0201(14) 0.0161(13) 0.0268(15) -0.0013(11) -0.0091(11) 0.0000(11)
C14 0.0152(13) 0.0200(14) 0.0283(15) -0.0044(12) -0.0043(11) 0.0016(11)
C15 0.0226(15) 0.0200(15) 0.0383(18) -0.0080(13) -0.0043(13) 0.0036(12)
C16 0.0342(18) 0.0165(14) 0.046(2) -0.0026(14) -0.0070(15) 0.0033(13)
C17 0.0370(18) 0.0179(15) 0.0393(19) 0.0035(13) -0.0121(15) 0.0030(13)
C18 0.0306(16) 0.0178(14) 0.0281(16) -0.0008(12) -0.0122(13) 0.0009(12)
C19 0.0202(14) 0.0277(16) 0.0251(15) -0.0044(12) -0.0020(12) 0.0020(12)
C20 0.0291(18) 0.048(2) 0.040(2) 0.0042(17) 0.0028(15) -0.0006(16)
C21 0.045(2) 0.039(2) 0.0311(18) -0.0105(15) -0.0106(16) 0.0011(17)
C22 0.060(2) 0.0191(15) 0.0303(17) -0.0001(13) -0.0245(17) 0.0067(15)
C23 0.063(3) 0.033(2) 0.061(3) -0.0096(19) -0.040(2) -0.0001(19)
C24 0.124(5) 0.034(2) 0.0252(19) 0.0020(16) -0.023(2) 0.008(3)
C25 0.0240(14) 0.0177(14) 0.0199(14) -0.0027(11) -0.0084(11) -0.0014(11)
C26 0.0244(15) 0.0173(13) 0.0259(15) -0.0016(11) -0.0120(12) 0.0001(12)
C27 0.0287(16) 0.0298(17) 0.0286(16) -0.0008(13) -0.0164(13) -0.0007(13)
C28 0.0390(18) 0.0333(18) 0.0216(15) 0.0004(13) -0.0153(13) 0.0037(15)
C29 0.0371(18) 0.0285(17) 0.0237(15) 0.0005(13) -0.0044(13) 0.0004(14)
C30 0.0294(16) 0.0234(15) 0.0234(15) -0.0040(12) -0.0050(12) -0.0028(13)
C31 0.0281(16) 0.0254(16) 0.0294(16) 0.0006(13) -0.0124(13) -0.0071(13)
C32 0.0263(17) 0.045(2) 0.048(2) 0.0076(18) -0.0048(16) -0.0044(16)
C33 0.065(3) 0.0269(18) 0.042(2) 0.0012(16) -0.0119(19) -0.0186(18)
C34 0.0343(18) 0.0369(18) 0.0238(15) -0.0051(14) -0.0010(13) -0.0132(15)
C35 0.0267(17) 0.056(2) 0.0325(18) -0.0163(17) -0.0040(14) -0.0010(16)
C36 0.063(3) 0.062(3) 0.039(2) 0.003(2) 0.002(2) -0.032(2)
C37 0.052(3) 0.051(3) 0.099(4) 0.015(3) 0.001(3) -0.012(2)
C38 0.049(2) 0.0226(17) 0.056(2) -0.0073(16) -0.0115(19) 0.0056(16)
C39 0.047(2) 0.0258(17) 0.047(2) -0.0114(16) -0.0103(17) 0.0086(16)
C40 0.049(2) 0.0292(18) 0.043(2) 0.0093(16) -0.0080(17) 0.0073(16)
C41 0.0281(17) 0.051(2) 0.042(2) -0.0106(18) 0.0004(15) -0.0024(16)
C42 0.050(2) 0.060(3) 0.037(2) 0.0138(19) 0.0066(18) 0.007(2)
C43 0.049(2) 0.052(2) 0.0220(16) 0.0006(16) -0.0017(15) 0.0076(19)
C44 0.041(2) 0.048(2) 0.039(2) -0.0025(17) -0.0256(17) 0.0001(18)

loop_
_atom_type_symbol
_atom_type_description
_atom_type_scat_dispersion_real
_atom_type_scat_dispersion_imag
_atom_type_scat_source
C C 0.0033 0.0016 'International Tables Vol C Tables 4.2.6.8 and 6.1.1.4'
H H 0.0000 0.0000 'International Tables Vol C Tables 4.2.6.8 and 6.1.1.4'
O O 0.0106 0.0060 'International Tables Vol C Tables 4.2.6.8 and 6.1.1.4'
Y Y -2.7962 3.5667 'International Tables Vol C Tables 4.2.6.8 and 6.1.1.4'

loop_
_geom_angle_atom_site_label_1
_geom_angle_atom_site_label_2
_geom_angle_atom_site_label_3
_geom_angle
O3 Y1 O1 107.53(8)
O3 Y1 O2 99.57(8)
O1 Y1 O2 102.93(8)
O3 Y1 O6 100.76(8)
O1 Y1 O6 149.38(8)
O2 Y1 O6 83.32(8)
O3 Y1 O7 157.05(8)
O1 Y1 O7 84.22(8)
O2 Y1 O7 96.75(8)
O6 Y1 O7 65.20(8)
O3 Y1 O4 82.49(8)
O1 Y1 O4 92.77(8)
O2 Y1 O4 162.60(8)
O6 Y1 O4 79.33(8)
O7 Y1 O4 77.19(8)
C1 O1 Y1 170.01(19)
C13 O2 Y1 163.5(2)
C25 O3 Y1 164.09(19)
C39 O4 C40 111.0(3)
C39 O4 Y1 122.4(2)
C40 O4 Y1 125.9(2)
C41 O6 C42 113.8(3)
C41 O6 Y1 123.5(2)
C42 O6 Y1 118.2(2)
C44 O7 C43 112.0(3)
C44 O7 Y1 123.9(2)
C43 O7 Y1 120.4(2)
C37 O37 C38 111.3(3)
O1 C1 C6 120.7(3)
O1 C1 C2 119.9(3)
C6 C1 C2 119.4(3)
C3 C2 C1 118.9(3)
C3 C2 C7 121.7(3)
C1 C2 C7 119.1(3)
C4 C3 C2 121.5(3)
C3 C4 C5 119.4(3)
C6 C5 C4 121.2(3)
C5 C6 C1 119.6(3)
C5 C6 C10 120.4(3)
C1 C6 C10 120.0(3)
C2 C7 C8 109.9(3)
C2 C7 C9 114.1(3)
C8 C7 C9 110.0(3)
C6 C10 C12 113.1(3)
C6 C10 C11 110.5(3)
C12 C10 C11 109.8(3)
O2 C13 C18 120.2(3)
O2 C13 C14 119.8(3)
C18 C13 C14 120.0(3)
C15 C14 C13 118.9(3)
C15 C14 C19 122.5(3)
C13 C14 C19 118.6(3)
C16 C15 C14 121.5(3)
C17 C16 C15 119.3(3)
C16 C17 C18 121.4(3)
C17 C18 C13 118.8(3)
C17 C18 C22 122.4(3)
C13 C18 C22 118.7(3)
C14 C19 C21 114.2(3)
C14 C19 C20 109.7(3)
C21 C19 C20 109.5(3)
C18 C22 C24 114.5(3)
C18 C22 C23 108.9(3)
C24 C22 C23 111.1(3)
O3 C25 C30 120.1(3)
O3 C25 C26 120.4(3)
C30 C25 C26 119.5(3)
C27 C26 C25 118.8(3)
C27 C26 C31 120.8(3)
C25 C26 C31 120.4(3)
C28 C27 C26 121.7(3)
C27 C28 C29 119.2(3)
C28 C29 C30 121.2(3)
C29 C30 C25 119.4(3)
C29 C30 C34 122.3(3)
C25 C30 C34 118.2(3)
C26 C31 C32 112.7(3)
C26 C31 C33 111.8(3)
C32 C31 C33 110.1(3)
C36 C34 C30 114.9(3)
C36 C34 C35 109.8(3)
C30 C34 C35 109.3(3)
O37 C38 C39 109.1(3)
O4 C39 C38 114.4(3)
O6 C42 C43 107.5(3)
O7 C43 C42 109.2(3)

loop_
_geom_bond_atom_site_label_1
_geom_bond_atom_site_label_2
_geom_bond_distance
Y1 O3 2.098(2)
Y1 O1 2.106(2)
Y1 O2 2.107(2)
Y1 O6 2.438(2)
Y1 O7 2.445(2)
Y1 O4 2.523(2)
O1 C1 1.337(4)
O2 C13 1.331(3)
O3 C25 1.334(3)
O4 C39 1.436(4)
O4 C40 1.452(4)
O6 C41 1.426(4)
O6 C42 1.427(5)
O7 C44 1.437(4)
O7 C43 1.440(5)
O37 C37 1.427(5)
O37 C38 1.433(5)
C1 C6 1.408(4)
C1 C2 1.419(4)
C2 C3 1.391(5)
C2 C7 1.521(5)
C3 C4 1.382(5)
C4 C5 1.388(5)
C5 C6 1.387(5)
C6 C10 1.522(4)
C7 C8 1.522(5)
C7 C9 1.526(5)
C10 C12 1.524(5)
C10 C11 1.528(4)
C13 C18 1.409(4)
C13 C14 1.412(4)
C14 C15 1.392(4)
C14 C19 1.508(4)
C15 C16 1.388(5)
C16 C17 1.379(5)
C17 C18 1.401(4)
C18 C22 1.512(4)
C19 C21 1.528(4)
C19 C20 1.537(5)
C22 C24 1.525(5)
C22 C23 1.535(6)
C25 C30 1.411(4)
C25 C26 1.416(4)
C26 C27 1.403(4)
C26 C31 1.512(5)
C27 C28 1.381(5)
C28 C29 1.390(5)
C29 C30 1.396(4)
C30 C34 1.526(4)
C31 C32 1.527(5)
C31 C33 1.530(5)
C34 C36 1.515(5)
C34 C35 1.538(5)
C38 C39 1.516(6)
C42 C43 1.505(6)
